data_4118877
loop_
_publ_author_name
'Toshio Naito'
'Tomoaki Karasudani'
'Shigeki Mori'
'Keishi Ohara'
'Kensuke Konishi'
'Takahiro Takano'
'Yukihiro Takahashi'
'Tamotsu Inabe'
'Sadafumi Nishihara'
'Katsuya Inoue'

_publ_contact_author_email tnaito@ehime-u.ac.jp
_publ_contact_author_fax +81-(0)89-927-9604
_publ_contact_author_name 'Toshio Naito'
_publ_contact_author_phone +81-(0)89-927-9604
_publ_section_title
;
 Molecular Photoconductor with Simultaneously Photocontrollable Localized
 Spins
;
_journal_name_full 'Journal of the American Chemical Society'
_journal_page_first 18656
_journal_page_last 18666
_journal_paper_doi 10.1021/ja306260b
_journal_volume 134
_journal_year 2012
_chemical_formula_moiety 'C24 H12 N2 Ni2 S20'
_chemical_formula_sum 'C24 H12 N2 Ni2 S20'
_chemical_formula_weight 1086.97
_space_group_IT_number 14
_symmetry_cell_setting monoclinic
_symmetry_Int_Tables_number 14
_symmetry_space_group_name_Hall '-P 2ybc'
_symmetry_space_group_name_H-M 'P 1 21/c 1'
_atom_sites_solution_hydrogens geom
_atom_sites_solution_primary direct
_atom_sites_solution_secondary difmap
_audit_creation_date 2012-05-29
_audit_creation_method 'by CrystalStructure 4.0'
_audit_update_record 2012-06-03
_cell_angle_alpha 90.0000
_cell_angle_beta 105.549(6)
_cell_angle_gamma 90.0000
_cell_formula_units_Z 4
_cell_length_a 20.879(8)
_cell_length_b 7.466(3)
_cell_length_c 24.181(8)
_cell_measurement_reflns_used 5738
_cell_measurement_temperature 120
_cell_measurement_theta_max 31.01
_cell_measurement_theta_min 2.29
_cell_volume 3631(2)
_computing_cell_refinement CrystalClear
_computing_data_collection 'CrystalClear (Rigaku Inc., 2008)'
_computing_data_reduction CrystalClear
_computing_molecular_graphics 'CrystalStructure 4.0'
_computing_publication_material 'CrystalStructure 4.0 (Rigaku, 2010)'
_computing_structure_refinement 'CRYSTALS (Carruthers, et al., 1999)'
_computing_structure_solution 'Il Milione (Burla, et al., 2007)'
_diffrn_ambient_temperature 120
_diffrn_detector_area_resol_mean 7.111
_diffrn_measured_fraction_theta_full 0.989
_diffrn_measured_fraction_theta_max 0.989
_diffrn_measurement_device_type 'Rigaku Saturn724'
_diffrn_measurement_method \w
_diffrn_radiation_type 'Mo K\a'
_diffrn_radiation_wavelength 0.71075
_diffrn_reflns_av_R_equivalents 0.0778
_diffrn_reflns_limit_h_max 14
_diffrn_reflns_limit_h_min -27
_diffrn_reflns_limit_k_max 5
_diffrn_reflns_limit_k_min -9
_diffrn_reflns_limit_l_max 31
_diffrn_reflns_limit_l_min -30
_diffrn_reflns_number 16477
_diffrn_reflns_theta_full 27.50
_diffrn_reflns_theta_max 27.50
_diffrn_standards_number 0
_exptl_absorpt_coefficient_mu 2.214
_exptl_absorpt_correction_T_max 0.978
_exptl_absorpt_correction_T_min 0.646
_exptl_absorpt_correction_type multi-scan
_exptl_absorpt_process_details 'REQAB (Rigaku, 1998)'
_exptl_crystal_colour black
_exptl_crystal_density_diffrn 1.988
_exptl_crystal_description platelet
_exptl_crystal_F_000 2184.00
_exptl_crystal_size_max 0.630
_exptl_crystal_size_mid 0.060
_exptl_crystal_size_min 0.010
_refine_diff_density_max 1.890
_refine_diff_density_min -2.130
_refine_ls_extinction_method none
_refine_ls_goodness_of_fit_ref 1.412
_refine_ls_hydrogen_treatment noref
_refine_ls_number_parameters 433
_refine_ls_number_reflns 8254
_refine_ls_R_factor_gt 0.0841
_refine_ls_shift/su_max 0.000
_refine_ls_structure_factor_coef Fsqd
_refine_ls_weighting_details 'w = 1/\s^2^(Fo^2^)'
_refine_ls_weighting_scheme sigma
_refine_ls_wR_factor_ref 0.0897
_reflns_number_gt 5295
_reflns_number_total 8256
_reflns_threshold_expression F^2^>2.0\s(F^2^)
_cod_data_source_file ja306260b_si_001.cif
_cod_data_source_block BPY[Ni(dmit)2]2
_cod_database_code 4118877

loop_
_symmetry_equiv_pos_site_id
_symmetry_equiv_pos_as_xyz
1 +X,+Y,+Z
2 -X,1/2+Y,1/2-Z
3 -X,-Y,-Z
4 +X,1/2-Y,1/2+Z

loop_
_atom_site_label
_atom_site_type_symbol
_atom_site_fract_x
_atom_site_fract_y
_atom_site_fract_z
_atom_site_U_iso_or_equiv
_atom_site_adp_type
_atom_site_occupancy
_atom_site_symmetry_multiplicity
_atom_site_calc_flag
Ni1 Ni 0.56059(4) 0.64796(12) 0.54605(3) 0.0178(3) Uani 1.0 4 d
Ni2 Ni 0.87506(4) 0.55509(12) 0.63560(4) 0.0235(3) Uani 1.0 4 d
S1 S 0.42841(9) 0.4837(3) 0.78399(8) 0.0285(6) Uani 1.0 4 d
S2 S 0.41684(8) 0.6393(3) 0.66787(7) 0.0216(5) Uani 1.0 4 d
S3 S 0.53680(9) 0.4492(3) 0.72600(7) 0.0239(5) Uani 1.0 4 d
S4 S 0.47029(8) 0.7287(3) 0.56695(7) 0.0214(5) Uani 1.0 4 d
S5 S 0.59632(9) 0.4977(3) 0.62543(7) 0.0215(5) Uani 1.0 4 d
S6 S 0.52379(8) 0.7972(3) 0.46724(7) 0.0197(5) Uani 1.0 4 d
S7 S 0.65170(8) 0.5716(3) 0.52583(7) 0.0206(5) Uani 1.0 4 d
S8 S 0.58437(8) 0.8627(3) 0.36771(7) 0.0220(5) Uani 1.0 4 d
S9 S 0.70417(8) 0.6647(3) 0.42392(7) 0.0221(5) Uani 1.0 4 d
S10 S 0.69195(9) 0.8313(3) 0.30944(8) 0.0335(6) Uani 1.0 4 d
S11 S 0.76769(9) 0.1901(3) 0.86687(8) 0.0331(6) Uani 1.0 4 d
S12 S 0.73854(8) 0.3130(3) 0.74600(7) 0.0238(5) Uani 1.0 4 d
S13 S 0.86666(9) 0.3979(3) 0.82453(8) 0.0291(6) Uani 1.0 4 d
S14 S 0.78104(8) 0.4490(3) 0.64322(7) 0.0211(5) Uani 1.0 4 d
S15 S 0.91989(9) 0.5388(3) 0.72740(8) 0.0322(6) Uani 1.0 4 d
S16 S 0.83323(9) 0.5499(3) 0.54337(7) 0.0274(6) Uani 1.0 4 d
S17 S 0.96669(8) 0.6775(3) 0.62851(7) 0.0275(6) Uani 1.0 4 d
S18 S 0.89023(9) 0.6668(3) 0.44576(7) 0.0280(6) Uani 1.0 4 d
S19 S 1.01594(9) 0.7682(3) 0.52449(7) 0.0264(6) Uani 1.0 4 d
S20 S 0.99814(9) 0.8038(3) 0.39803(8) 0.0313(6) Uani 1.0 4 d
N1 N 0.7759(3) 0.9201(8) 0.6891(3) 0.0208(17) Uani 1.0 4 d
N2 N 0.7095(3) 1.0346(8) 0.5780(3) 0.0273(18) Uani 1.0 4 d
C1 C 0.4588(3) 0.5201(9) 0.7297(3) 0.025(2) Uani 1.0 4 d
C2 C 0.4770(4) 0.6261(9) 0.6310(3) 0.0186(19) Uani 1.0 4 d
C3 C 0.5342(4) 0.5300(9) 0.6579(3) 0.0185(19) Uani 1.0 4 d
C4 C 0.5864(4) 0.7714(9) 0.4343(3) 0.0200(19) Uani 1.0 4 d
C5 C 0.6428(3) 0.6713(9) 0.4604(3) 0.0182(19) Uani 1.0 4 d
C6 C 0.6626(3) 0.7856(9) 0.3645(3) 0.0188(19) Uani 1.0 4 d
C7 C 0.7887(3) 0.2971(10) 0.8156(3) 0.027(2) Uani 1.0 4 d
C8 C 0.7970(4) 0.4120(9) 0.7164(3) 0.023(2) Uani 1.0 4 d
C9 C 0.8563(4) 0.4520(9) 0.7525(3) 0.024(2) Uani 1.0 4 d
C10 C 0.8973(4) 0.6389(9) 0.5193(3) 0.023(2) Uani 1.0 4 d
C11 C 0.9562(4) 0.6916(9) 0.5568(3) 0.022(2) Uani 1.0 4 d
C12 C 0.9709(4) 0.7513(9) 0.4536(3) 0.024(2) Uani 1.0 4 d
C13 C 0.8036(4) 0.8982(10) 0.7465(3) 0.029(3) Uani 1.0 4 d
C14 C 0.8690(4) 0.9505(11) 0.7718(3) 0.035(3) Uani 1.0 4 d
C15 C 0.9039(4) 1.0275(12) 0.7378(4) 0.042(3) Uani 1.0 4 d
C16 C 0.8750(4) 1.0499(10) 0.6789(3) 0.027(2) Uani 1.0 4 d
C17 C 0.8100(4) 0.9952(9) 0.6544(3) 0.0191(19) Uani 1.0 4 d
C18 C 0.7771(4) 1.0200(9) 0.5939(3) 0.021(2) Uani 1.0 4 d
C19 C 0.8121(4) 1.0393(9) 0.5535(3) 0.026(3) Uani 1.0 4 d
C20 C 0.7775(4) 1.0803(10) 0.4977(3) 0.033(3) Uani 1.0 4 d
C21 C 0.7088(4) 1.1035(10) 0.4827(3) 0.035(3) Uani 1.0 4 d
C22 C 0.6770(4) 1.0778(10) 0.5237(4) 0.032(3) Uani 1.0 4 d
C23 C 0.6722(4) 1.0088(10) 0.6226(3) 0.030(3) Uani 1.0 4 d
C24 C 0.7061(4) 0.8683(10) 0.6637(4) 0.031(3) Uani 1.0 4 d
H1 H 0.7781(4) 0.8451(9) 0.7694(3) 0.0354 Uani 1.0 4 d
H2 H 0.8892(4) 0.9292(10) 0.8113(3) 0.0401 Uani 1.0 4 d
H3 H 0.9475(4) 1.0720(10) 0.7544(3) 0.0486 Uani 1.0 4 d
H4 H 0.9002(4) 1.1008(9) 0.6551(3) 0.0318 Uani 1.0 4 d
H5 H 0.8588(4) 1.0202(9) 0.5638(3) 0.0319 Uani 1.0 4 d
H6 H 0.8011(4) 1.0953(10) 0.4692(3) 0.0387 Uani 1.0 4 d
H7 H 0.6856(4) 1.1368(10) 0.4452(3) 0.0403 Uani 1.0 4 d
H8 H 0.6302(4) 1.0913(10) 0.5138(3) 0.0386 Uani 1.0 4 d
H9 H 0.6257(4) 0.9723(10) 0.6042(3) 0.0346 Uani 1.0 4 d
H10 H 0.6716(4) 1.1222(10) 0.6431(3) 0.0346 Uani 1.0 4 d
H11 H 0.6832(4) 0.8553(10) 0.6946(3) 0.0349 Uani 1.0 4 d
H12 H 0.7044(4) 0.7525(10) 0.6440(3) 0.0350 Uani 1.0 4 d

loop_
_atom_site_aniso_label
_atom_site_aniso_U_11
_atom_site_aniso_U_22
_atom_site_aniso_U_33
_atom_site_aniso_U_12
_atom_site_aniso_U_13
_atom_site_aniso_U_23
Ni1 0.0170(5) 0.0176(5) 0.0190(5) 0.0002(4) 0.0050(4) 0.0003(4)
Ni2 0.0188(5) 0.0266(6) 0.0246(5) -0.0017(5) 0.0048(4) 0.0019(5)
S1 0.0287(11) 0.0324(12) 0.0273(11) -0.0048(10) 0.0126(9) 0.0035(9)
S2 0.0207(10) 0.0222(11) 0.0227(10) 0.0004(9) 0.0070(9) 0.0012(8)
S3 0.0243(10) 0.0244(11) 0.0233(10) -0.0011(9) 0.0068(9) 0.0031(9)
S4 0.0194(10) 0.0232(11) 0.0222(9) 0.0039(9) 0.0066(8) 0.0042(8)
S5 0.0211(10) 0.0241(11) 0.0210(9) 0.0024(9) 0.0086(8) 0.0055(8)
S6 0.0184(9) 0.0186(10) 0.0228(9) 0.0019(8) 0.0071(8) 0.0001(8)
S7 0.0173(9) 0.0260(11) 0.0185(9) 0.0020(9) 0.0048(8) 0.0015(8)
S8 0.0204(10) 0.0254(11) 0.0210(9) 0.0006(9) 0.0073(8) 0.0034(8)
S9 0.0218(10) 0.0232(11) 0.0227(10) 0.0004(9) 0.0083(8) -0.0009(9)
S10 0.0343(12) 0.0409(14) 0.0311(11) 0.0014(11) 0.0189(10) 0.0077(10)
S11 0.0311(11) 0.0395(14) 0.0314(11) -0.0030(10) 0.0129(10) 0.0057(10)
S12 0.0222(10) 0.0260(11) 0.0249(10) -0.0019(9) 0.0091(9) 0.0021(9)
S13 0.0200(10) 0.0414(14) 0.0243(10) -0.0034(10) 0.0030(9) 0.0054(9)
S14 0.0177(9) 0.0225(11) 0.0220(10) -0.0003(8) 0.0033(8) 0.0024(8)
S15 0.0203(10) 0.0481(14) 0.0267(11) -0.0108(10) 0.0036(9) 0.0019(10)
S16 0.0210(10) 0.0354(12) 0.0243(10) -0.0061(10) 0.0036(9) 0.0049(9)
S17 0.0216(10) 0.0343(13) 0.0256(10) -0.0082(10) 0.0045(9) 0.0035(9)
S18 0.0240(10) 0.0363(13) 0.0232(10) -0.0049(10) 0.0056(9) 0.0032(9)
S19 0.0242(10) 0.0293(12) 0.0271(10) -0.0043(9) 0.0095(9) 0.0047(9)
S20 0.0276(11) 0.0349(13) 0.0336(11) -0.0023(10) 0.0120(10) 0.0034(10)
N1 0.018(4) 0.021(4) 0.023(4) 0.009(3) 0.005(3) -0.001(3)
N2 0.030(4) 0.022(4) 0.028(4) 0.002(3) 0.003(3) -0.013(3)
C1 0.017(4) 0.026(5) 0.027(4) -0.005(4) -0.000(4) -0.007(4)
C2 0.028(4) 0.008(4) 0.021(4) -0.005(4) 0.010(4) -0.002(3)
C3 0.025(4) 0.017(4) 0.014(4) -0.007(4) 0.007(4) -0.003(3)
C4 0.025(4) 0.018(4) 0.019(4) -0.005(4) 0.007(4) -0.003(3)
C5 0.014(4) 0.022(4) 0.023(4) -0.002(4) 0.013(3) -0.005(4)
C6 0.017(4) 0.015(4) 0.022(4) -0.008(3) 0.002(4) -0.004(3)
C7 0.022(4) 0.031(5) 0.025(4) 0.004(4) 0.002(4) -0.002(4)
C8 0.018(4) 0.029(5) 0.024(4) 0.006(4) 0.011(4) 0.005(4)
C9 0.026(4) 0.019(4) 0.029(4) 0.006(4) 0.012(4) 0.007(4)
C10 0.027(4) 0.018(4) 0.029(4) 0.004(4) 0.015(4) 0.006(4)
C11 0.022(4) 0.016(4) 0.034(5) -0.003(4) 0.016(4) -0.002(4)
C12 0.025(4) 0.013(4) 0.032(4) 0.009(4) 0.002(4) 0.001(4)
C13 0.034(5) 0.028(5) 0.028(5) 0.001(4) 0.013(4) -0.002(4)
C14 0.024(5) 0.050(6) 0.027(5) 0.007(4) 0.001(4) 0.014(4)
C15 0.013(4) 0.064(7) 0.044(5) 0.003(5) -0.003(4) -0.006(5)
C16 0.013(4) 0.034(5) 0.036(5) 0.006(4) 0.008(4) -0.003(4)
C17 0.017(4) 0.020(4) 0.024(4) 0.003(4) 0.011(4) -0.006(4)
C18 0.019(4) 0.017(4) 0.026(4) -0.001(4) 0.003(4) -0.004(4)
C19 0.036(5) 0.017(4) 0.028(4) -0.003(4) 0.011(4) -0.002(4)
C20 0.052(6) 0.023(5) 0.022(4) -0.007(5) 0.008(4) -0.007(4)
C21 0.040(5) 0.038(6) 0.019(4) 0.006(5) -0.008(4) -0.004(4)
C22 0.030(5) 0.021(5) 0.035(5) 0.000(4) -0.009(4) 0.000(4)
C23 0.025(5) 0.021(5) 0.050(5) -0.001(4) 0.020(4) -0.016(4)
C24 0.021(4) 0.019(5) 0.057(6) -0.003(4) 0.020(4) -0.010(4)
H1 0.0350 0.0350 0.0350 0.0000 0.0000 0.0000
H2 0.0396 0.0396 0.0396 0.0000 0.0000 0.0000
H3 0.0480 0.0480 0.0480 0.0000 0.0000 0.0000
H4 0.0314 0.0314 0.0314 0.0000 0.0000 0.0000
H5 0.0315 0.0315 0.0315 0.0000 0.0000 0.0000
H6 0.0382 0.0382 0.0382 0.0000 0.0000 0.0000
H7 0.0398 0.0398 0.0398 0.0000 0.0000 0.0000
H8 0.0381 0.0381 0.0381 0.0000 0.0000 0.0000
H9 0.0342 0.0342 0.0342 0.0000 0.0000 0.0000
H10 0.0342 0.0342 0.0342 0.0000 0.0000 0.0000
H11 0.0345 0.0345 0.0345 0.0000 0.0000 0.0000
H12 0.0345 0.0345 0.0345 0.0000 0.0000 0.0000

loop_
_atom_type_symbol
_atom_type_description
_atom_type_scat_dispersion_real
_atom_type_scat_dispersion_imag
_atom_type_scat_source
C C 0.0033 0.0016
;
International Tables for Crystallography
(1992, Vol. C, Tables 4.2.6.8 and 6.1.1.4)
;
H H 0.0000 0.0000
;
International Tables for Crystallography
(1992, Vol. C, Table 6.1.1.4)
;
N N 0.0061 0.0033
;
International Tables for Crystallography
(1992, Vol. C, Tables 4.2.6.8 and 6.1.1.4)
;
Ni Ni 0.3393 1.1124
;
International Tables for Crystallography
(1992, Vol. C, Tables 4.2.6.8 and 6.1.1.4)
;
S S 0.1246 0.1234
;
International Tables for Crystallography
(1992, Vol. C, Tables 4.2.6.8 and 6.1.1.4)
;

loop_
_geom_angle_atom_site_label_1
_geom_angle_atom_site_label_2
_geom_angle_atom_site_label_3
_geom_angle
_geom_angle_publ_flag
S4 Ni1 S5 92.97(8) yes
S4 Ni1 S6 86.34(8) yes
S4 Ni1 S7 178.97(8) yes
S5 Ni1 S6 179.27(9) yes
S5 Ni1 S7 87.09(8) yes
S6 Ni1 S7 93.60(8) yes
S14 Ni2 S15 92.56(8) yes
S14 Ni2 S16 87.52(8) yes
S14 Ni2 S17 176.48(9) yes
S15 Ni2 S16 175.42(9) yes
S15 Ni2 S17 87.52(8) yes
S16 Ni2 S17 92.69(8) yes
C1 S2 C2 98.3(4) yes
C1 S3 C3 98.7(4) yes
Ni1 S4 C2 102.9(3) yes
Ni1 S5 C3 102.1(2) yes
Ni1 S6 C4 102.5(2) yes
Ni1 S7 C5 102.1(3) yes
C4 S8 C6 96.9(3) yes
C5 S9 C6 97.7(3) yes
C7 S12 C8 96.9(3) yes
C7 S13 C9 96.5(3) yes
Ni2 S14 C8 102.4(3) yes
Ni2 S15 C9 102.7(3) yes
Ni2 S16 C10 101.8(3) yes
Ni2 S17 C11 103.4(3) yes
C10 S18 C12 96.6(4) yes
C11 S19 C12 99.0(4) yes
C13 N1 C17 122.0(6) yes
C13 N1 C24 119.7(7) yes
C17 N1 C24 118.3(6) yes
C18 N2 C22 120.6(7) yes
C18 N2 C23 118.8(6) yes
C22 N2 C23 120.6(6) yes
S1 C1 S2 123.8(4) yes
S1 C1 S3 124.4(4) yes
S2 C1 S3 111.7(4) yes
S2 C2 S4 123.4(4) yes
S2 C2 C3 116.0(5) yes
S4 C2 C3 120.5(6) yes
S3 C3 S5 123.5(4) yes
S3 C3 C2 115.1(6) yes
S5 C3 C2 121.4(5) yes
S6 C4 S8 123.6(4) yes
S6 C4 C5 120.4(5) yes
S8 C4 C5 116.0(6) yes
S7 C5 S9 122.9(4) yes
S7 C5 C4 121.3(6) yes
S9 C5 C4 115.6(5) yes
S8 C6 S9 113.7(4) yes
S8 C6 S10 121.5(4) yes
S9 C6 S10 124.8(4) yes
S11 C7 S12 123.8(4) yes
S11 C7 S13 123.1(4) yes
S12 C7 S13 113.0(4) yes
S12 C8 S14 121.7(4) yes
S12 C8 C9 117.0(6) yes
S14 C8 C9 121.3(6) yes
S13 C9 S15 122.5(4) yes
S13 C9 C8 116.3(6) yes
S15 C9 C8 121.1(6) yes
S16 C10 S18 121.5(4) yes
S16 C10 C11 121.6(6) yes
S18 C10 C11 116.8(6) yes
S17 C11 S19 124.7(4) yes
S17 C11 C10 120.4(6) yes
S19 C11 C10 114.9(6) yes
S18 C12 S19 112.6(5) yes
S18 C12 S20 121.9(4) yes
S19 C12 S20 125.5(4) yes
N1 C13 C14 120.9(7) yes
C13 C14 C15 118.1(7) yes
C14 C15 C16 120.7(7) yes
C15 C16 C17 120.2(7) yes
N1 C17 C16 118.1(6) yes
N1 C17 C18 119.4(6) yes
C16 C17 C18 122.5(7) yes
N2 C18 C17 118.0(7) yes
N2 C18 C19 119.8(6) yes
C17 C18 C19 122.1(6) yes
C18 C19 C20 118.7(7) yes
C19 C20 C21 120.8(8) yes
C20 C21 C22 117.9(7) yes
N2 C22 C21 122.2(7) yes
N2 C23 C24 109.0(6) yes
N1 C24 C23 109.5(6) yes
N1 C13 H1 119.4(8) no
C14 C13 H1 119.7(8) no
C13 C14 H2 121.0(10) no
C15 C14 H2 120.8(9) no
C14 C15 H3 120.0(9) no
C16 C15 H3 119.2(10) no
C15 C16 H4 120.3(8) no
C17 C16 H4 119.4(8) no
C18 C19 H5 120.2(8) no
C20 C19 H5 121.1(9) no
C19 C20 H6 119.7(9) no
C21 C20 H6 119.5(8) no
C20 C21 H7 120.8(10) no
C22 C21 H7 121.3(10) no
N2 C22 H8 119.3(10) no
C21 C22 H8 118.5(9) no
N2 C23 H9 110.2(8) no
N2 C23 H10 109.3(8) no
C24 C23 H9 109.9(8) no
C24 C23 H10 109.8(8) no
H9 C23 H10 108.7(9) no
N1 C24 H11 109.6(7) no
N1 C24 H12 109.5(8) no
C23 C24 H11 109.4(8) no
C23 C24 H12 110.4(8) no
H11 C24 H12 108.5(9) no

loop_
_geom_bond_atom_site_label_1
_geom_bond_atom_site_label_2
_geom_bond_distance
_geom_bond_publ_flag
Ni1 S4 2.164(3) yes
Ni1 S5 2.1753(19) yes
Ni1 S6 2.1631(19) yes
Ni1 S7 2.164(3) yes
Ni2 S14 2.170(2) yes
Ni2 S15 2.169(2) yes
Ni2 S16 2.167(2) yes
Ni2 S17 2.168(2) yes
S1 C1 1.626(8) yes
S2 C1 1.760(7) yes
S2 C2 1.728(8) yes
S3 C1 1.737(7) yes
S3 C3 1.742(7) yes
S4 C2 1.699(7) yes
S5 C3 1.703(8) yes
S6 C4 1.715(8) yes
S7 C5 1.713(7) yes
S8 C4 1.738(7) yes
S8 C6 1.753(7) yes
S9 C5 1.740(8) yes
S9 C6 1.722(6) yes
S10 C6 1.644(7) yes
S11 C7 1.631(8) yes
S12 C7 1.732(6) yes
S12 C8 1.736(8) yes
S13 C7 1.753(7) yes
S13 C9 1.744(7) yes
S14 C8 1.733(7) yes
S15 C9 1.727(8) yes
S16 C10 1.728(8) yes
S17 C11 1.692(7) yes
S18 C10 1.757(7) yes
S18 C12 1.761(7) yes
S19 C11 1.737(8) yes
S19 C12 1.724(7) yes
S20 C12 1.641(8) yes
N1 C13 1.362(9) yes
N1 C17 1.358(10) yes
N1 C24 1.474(9) yes
N2 C18 1.365(9) yes
N2 C22 1.345(9) yes
N2 C23 1.504(11) yes
C2 C3 1.395(9) yes
C4 C5 1.394(9) yes
C8 C9 1.345(9) yes
C10 C11 1.374(9) yes
C13 C14 1.393(10) yes
C14 C15 1.364(12) yes
C15 C16 1.400(10) yes
C16 C17 1.390(9) yes
C17 C18 1.451(9) yes
C18 C19 1.374(11) yes
C19 C20 1.385(9) yes
C20 C21 1.394(12) yes
C21 C22 1.348(12) yes
C23 C24 1.487(10) yes
C13 H1 0.952(12) no
C14 H2 0.947(10) no
C15 H3 0.951(10) no
C16 H4 0.955(11) no
C19 H5 0.952(10) no
C20 H6 0.954(12) no
C21 H7 0.940(10) no
C22 H8 0.946(11) no
C23 H9 0.991(10) no
C23 H10 0.982(11) no
C24 H11 0.994(12) no
C24 H12 0.983(10) no

loop_
_geom_contact_atom_site_label_1
_geom_contact_atom_site_label_2
_geom_contact_distance
_geom_contact_publ_flag
_geom_contact_site_symmetry_2
N1 N2 2.807(8) no .
N1 C15 2.735(9) no .
N2 C20 2.717(11) no .
C13 C16 2.735(12) no .
C13 C23 3.574(9) no .
C14 C17 2.796(9) no .
C16 C19 2.964(10) no .
C17 C23 2.773(10) no .
C18 C21 2.757(9) no .
C18 C24 2.770(11) no .
C19 C22 2.733(10) no .
S1 S3 3.572(3) no 2_656
S1 S8 3.533(3) no 4_565
S1 C23 3.477(9) no 2_646
S1 C24 3.483(9) no 2_646
S2 S3 3.398(3) no 2_656
S2 C6 3.568(7) no 3_666
S3 S1 3.572(3) no 2_646
S3 S2 3.398(3) no 2_646
S3 S8 3.588(3) no 4_565
S3 C1 3.372(7) no 2_646
S4 C22 3.568(7) no 3_676
S5 C24 3.554(7) no .
S7 S14 3.476(3) no .
S8 S1 3.533(3) no 4_564
S8 S3 3.588(3) no 4_564
S9 S11 3.415(3) no 4_554
S9 S16 3.488(3) no .
S9 C21 3.562(8) no .
S10 S12 3.340(3) no 4_564
S10 C7 3.412(8) no 4_564
S10 C13 3.549(9) no 4_564
S11 S9 3.415(3) no 4_555
S11 C20 3.554(8) no 4_565
S12 S10 3.340(3) no 4_565
S12 N1 3.419(6) no 1_545
S12 C13 3.381(8) no 1_545
S13 C14 3.580(8) no 1_545
S14 S7 3.476(3) no .
S14 C16 3.544(7) no 1_545
S14 C17 3.439(7) no 1_545
S14 C18 3.410(7) no 1_545
S14 C24 3.594(8) no .
S15 C14 3.514(9) no .
S15 C15 3.549(8) no 2_746
S16 S9 3.488(3) no .
N1 S12 3.419(6) no 1_565
C1 S3 3.372(7) no 2_656
C2 C4 3.454(9) no 3_666
C4 C2 3.454(9) no 3_666
C4 C21 3.527(10) no .
C4 C22 3.360(9) no .
C5 C21 3.493(10) no .
C5 C22 3.388(10) no .
C6 S2 3.568(7) no 3_666
C7 S10 3.412(8) no 4_565
C7 C13 3.470(10) no 1_545
C7 C14 3.402(11) no 1_545
C8 C15 3.588(11) no 1_545
C8 C16 3.402(11) no 1_545
C8 C17 3.496(10) no 1_545
C9 C13 3.499(10) no .
C9 C15 3.368(11) no 1_545
C9 C16 3.564(10) no 1_545
C13 S10 3.549(9) no 4_565
C13 S12 3.381(8) no 1_565
C13 C7 3.470(10) no 1_565
C13 C9 3.499(10) no .
C14 S13 3.580(8) no 1_565
C14 S15 3.514(9) no .
C14 C7 3.402(11) no 1_565
C15 S15 3.549(8) no 2_756
C15 C8 3.588(11) no 1_565
C15 C9 3.368(11) no 1_565
C16 S14 3.544(7) no 1_565
C16 C8 3.402(11) no 1_565
C16 C9 3.564(10) no 1_565
C17 S14 3.439(7) no 1_565
C17 C8 3.496(10) no 1_565
C18 S14 3.410(7) no 1_565
C20 S11 3.554(8) no 4_564
C21 S9 3.562(8) no .
C21 C4 3.527(10) no .
C21 C5 3.493(10) no .
C22 S4 3.568(7) no 3_676
C22 C4 3.360(9) no .
C22 C5 3.388(10) no .
C23 S1 3.477(9) no 2_656
C24 S1 3.483(9) no 2_656
C24 S5 3.554(7) no .
C24 S14 3.594(8) no .
N1 H2 3.253(8) no .
N1 H4 3.219(10) no .
N1 H9 3.279(8) no .
N1 H10 2.638(9) no .
N2 H5 3.229(10) no .
N2 H7 3.207(10) no .
N2 H11 3.299(10) no .
N2 H12 2.662(10) no .
C13 H3 3.230(12) no .
C13 H10 3.598(9) no .
C13 H11 2.512(10) no .
C13 H12 2.976(9) no .
C14 H4 3.261(11) no .
C15 H1 3.226(11) no .
C16 H2 3.262(11) no .
C16 H5 2.722(10) no .
C17 H1 3.229(11) no .
C17 H3 3.270(9) no .
C17 H5 2.660(11) no .
C17 H10 2.982(10) no .
C17 H11 3.230(11) no .
C17 H12 2.812(10) no .
C18 H4 2.667(9) no .
C18 H6 3.236(11) no .
C18 H8 3.204(9) no .
C18 H9 3.256(11) no .
C18 H10 2.872(11) no .
C18 H12 2.957(11) no .
C19 H4 2.684(9) no .
C19 H7 3.265(9) no .
C20 H8 3.204(12) no .
C21 H5 3.279(10) no .
C22 H6 3.210(12) no .
C22 H9 2.583(12) no .
C22 H10 2.938(11) no .
C23 H8 2.616(10) no .
C24 H1 2.599(10) no .
H1 H2 2.354(10) no .
H1 H11 2.298(9) no .
H1 H12 3.087(9) no .
H2 H3 2.326(12) no .
H3 H4 2.347(10) no .
H4 H5 2.228(9) no .
H5 H6 2.349(9) no .
H6 H7 2.346(10) no .
H7 H8 2.288(12) no .
H8 H9 2.385(10) no .
H8 H10 3.022(10) no .
H9 H11 2.362(9) no .
H9 H12 2.340(10) no .
H10 H11 2.328(10) no .
H10 H12 2.842(10) no .
Ni1 H9 2.944(7) no .
Ni1 H12 3.381(6) no .
Ni2 H4 3.445(7) no 1_545
S1 H9 3.199(8) no 2_646
S1 H10 3.242(8) no 2_646
S1 H11 2.694(8) no 2_646
S2 H7 3.421(7) no 3_676
S4 H7 3.343(8) no 3_676
S4 H8 2.797(7) no 3_676
S5 H10 3.187(8) no 1_545
S5 H11 3.404(7) no .
S5 H12 2.894(7) no .
S6 H8 3.111(8) no .
S6 H8 3.469(9) no 3_676
S6 H9 3.577(7) no 3_676
S7 H12 3.085(7) no .
S8 H7 3.168(7) no .
S9 H7 3.597(8) no .
S10 H1 2.616(8) no 4_564
S10 H11 3.067(8) no 4_564
S11 H1 3.538(8) no 1_545
S11 H6 2.873(8) no 4_565
S11 H7 3.152(9) no 4_565
S12 H1 3.600(7) no 1_545
S12 H10 2.883(7) no 1_545
S13 H2 3.557(8) no 1_545
S14 H4 3.556(7) no 1_545
S14 H10 3.342(8) no 1_545
S14 H12 2.777(8) no .
S15 H3 3.564(8) no 1_545
S15 H3 2.697(9) no 2_746
S16 H5 3.566(7) no .
S17 H2 3.502(7) no 2_746
S17 H3 3.022(7) no 2_746
S17 H4 3.579(8) no .
S17 H5 3.490(7) no .
S18 H2 3.324(8) no 4_564
S20 H2 3.169(7) no 4_564
S20 H4 2.852(8) no 3_776
S20 H5 3.165(8) no 3_776
C4 H7 3.391(10) no .
C4 H8 3.048(9) no .
C5 H8 3.428(10) no .
C6 H7 3.226(10) no .
C7 H1 3.543(10) no 1_545
C7 H2 3.475(10) no 1_545
C8 H1 3.539(10) no .
C8 H10 3.490(9) no 1_545
C8 H12 3.383(9) no .
C9 H1 3.436(10) no .
C9 H3 3.409(11) no 1_545
C10 H5 3.221(10) no .
C11 H5 3.219(10) no .
H1 S10 2.616(8) no 4_565
H1 S11 3.538(8) no 1_565
H1 S12 3.600(7) no 1_565
H1 C7 3.543(10) no 1_565
H1 C8 3.539(10) no .
H1 C9 3.436(10) no .
H2 S13 3.557(8) no 1_565
H2 S17 3.502(7) no 2_756
H2 S18 3.324(8) no 4_565
H2 S20 3.169(7) no 4_565
H2 C7 3.475(10) no 1_565
H3 S15 3.564(8) no 1_565
H3 S15 2.697(9) no 2_756
H3 S17 3.022(7) no 2_756
H3 C9 3.409(11) no 1_565
H4 Ni2 3.445(7) no 1_565
H4 S14 3.556(7) no 1_565
H4 S17 3.579(8) no .
H4 S20 2.852(8) no 3_776
H5 S16 3.566(7) no .
H5 S17 3.490(7) no .
H5 S20 3.165(8) no 3_776
H5 C10 3.221(10) no .
H5 C11 3.219(10) no .
H6 S11 2.873(8) no 4_564
H7 S2 3.421(7) no 3_676
H7 S4 3.343(8) no 3_676
H7 S8 3.168(7) no .
H7 S9 3.597(8) no .
H7 S11 3.152(9) no 4_564
H7 C4 3.391(10) no .
H7 C6 3.226(10) no .
H8 S4 2.797(7) no 3_676
H8 S6 3.111(8) no .
H8 S6 3.469(9) no 3_676
H8 C4 3.048(9) no .
H8 C5 3.428(10) no .
H9 Ni1 2.944(7) no .
H9 S1 3.199(8) no 2_656
H9 S6 3.577(7) no 3_676
H10 S1 3.242(8) no 2_656
H10 S5 3.187(8) no 1_565
H10 S12 2.883(7) no 1_565
H10 S14 3.342(8) no 1_565
H10 C8 3.490(9) no 1_565
H11 S1 2.694(8) no 2_656
H11 S5 3.404(7) no .
H11 S10 3.067(8) no 4_565
H12 Ni1 3.381(6) no .
H12 S5 2.894(7) no .
H12 S7 3.085(7) no .
H12 S14 2.777(8) no .
H12 C8 3.383(9) no .

loop_
_geom_torsion_atom_site_label_1
_geom_torsion_atom_site_label_2
_geom_torsion_atom_site_label_3
_geom_torsion_atom_site_label_4
_geom_torsion
_geom_torsion_publ_flag
S4 Ni1 S5 C3 -0.22(9) no
S5 Ni1 S4 C2 -1.72(9) no
S4 Ni1 S6 C4 178.82(9) no
S6 Ni1 S4 C2 178.03(9) no
S5 Ni1 S7 C5 179.84(9) no
S7 Ni1 S5 C3 178.75(9) no
S6 Ni1 S7 C5 0.08(9) no
S7 Ni1 S6 C4 -0.15(9) no
S14 Ni2 S15 C9 0.25(11) no
S15 Ni2 S14 C8 -0.65(10) no
S14 Ni2 S16 C10 178.05(10) no
S16 Ni2 S14 C8 174.76(9) no
S15 Ni2 S17 C11 172.99(10) no
S17 Ni2 S15 C9 176.73(11) no
S16 Ni2 S17 C11 -2.42(10) no
S17 Ni2 S16 C10 1.56(10) no
C1 S2 C2 S4 -176.0(4) no
C1 S2 C2 C3 1.7(5) no
C2 S2 C1 S1 179.5(5) no
C2 S2 C1 S3 0.4(4) no
C1 S3 C3 S5 -177.5(4) no
C1 S3 C3 C2 3.0(5) no
C3 S3 C1 S1 179.1(5) no
C3 S3 C1 S2 -1.8(4) no
Ni1 S4 C2 S2 -178.4(4) no
Ni1 S4 C2 C3 4.1(5) no
Ni1 S5 C3 S3 -176.6(4) no
Ni1 S5 C3 C2 2.9(5) no
Ni1 S6 C4 S8 179.5(4) no
Ni1 S6 C4 C5 0.2(5) no
Ni1 S7 C5 S9 176.7(4) no
Ni1 S7 C5 C4 0.0(5) no
C4 S8 C6 S9 -0.4(4) no
C4 S8 C6 S10 -179.4(4) no
C6 S8 C4 S6 178.8(4) no
C6 S8 C4 C5 -1.9(5) no
C5 S9 C6 S8 2.0(4) no
C5 S9 C6 S10 -179.1(5) no
C6 S9 C5 S7 179.8(4) no
C6 S9 C5 C4 -3.4(5) no
C7 S12 C8 S14 174.1(5) no
C7 S12 C8 C9 -3.2(6) no
C8 S12 C7 S11 -171.9(5) no
C8 S12 C7 S13 4.9(5) no
C7 S13 C9 S15 -173.2(5) no
C7 S13 C9 C8 2.8(6) no
C9 S13 C7 S11 172.0(5) no
C9 S13 C7 S12 -4.8(5) no
Ni2 S14 C8 S12 -176.1(4) no
Ni2 S14 C8 C9 1.1(6) no
Ni2 S15 C9 S13 176.1(4) no
Ni2 S15 C9 C8 0.4(6) no
Ni2 S16 C10 S18 -179.9(4) no
Ni2 S16 C10 C11 -0.1(6) no
Ni2 S17 C11 S19 -176.2(4) no
Ni2 S17 C11 C10 3.1(5) no
C10 S18 C12 S19 -0.5(5) no
C10 S18 C12 S20 178.8(5) no
C12 S18 C10 S16 -178.1(5) no
C12 S18 C10 C11 2.1(6) no
C11 S19 C12 S18 -0.8(5) no
C11 S19 C12 S20 180.0(5) no
C12 S19 C11 S17 -178.4(5) no
C12 S19 C11 C10 2.3(5) no
C13 N1 C17 C16 0.3(9) no
C13 N1 C17 C18 -178.1(6) no
C17 N1 C13 C14 -0.9(10) no
C13 N1 C24 C23 136.7(6) no
C24 N1 C13 C14 -178.2(6) no
C17 N1 C24 C23 -40.7(8) no
C24 N1 C17 C16 177.6(5) no
C24 N1 C17 C18 -0.7(9) no
C18 N2 C22 C21 1.9(10) no
C22 N2 C18 C17 172.4(6) no
C22 N2 C18 C19 -3.8(9) no
C18 N2 C23 C24 -35.7(8) no
C23 N2 C18 C17 -5.1(9) no
C23 N2 C18 C19 178.6(5) no
C22 N2 C23 C24 146.8(6) no
C23 N2 C22 C21 179.4(6) no
S2 C2 C3 S3 -3.1(7) no
S2 C2 C3 S5 177.3(4) no
S4 C2 C3 S3 174.6(4) no
S4 C2 C3 S5 -5.0(8) no
S6 C4 C5 S7 -0.2(8) no
S6 C4 C5 S9 -177.1(4) no
S8 C4 C5 S7 -179.5(4) no
S8 C4 C5 S9 3.6(7) no
S12 C8 C9 S13 0.3(8) no
S12 C8 C9 S15 176.2(4) no
S14 C8 C9 S13 -177.1(4) no
S14 C8 C9 S15 -1.1(9) no
S16 C10 C11 S17 -2.1(9) no
S16 C10 C11 S19 177.2(4) no
S18 C10 C11 S17 177.7(4) no
S18 C10 C11 S19 -3.0(8) no
N1 C13 C14 C15 1.3(11) no
C13 C14 C15 C16 -1.2(12) no
C14 C15 C16 C17 0.6(12) no
C15 C16 C17 N1 -0.1(10) no
C15 C16 C17 C18 178.2(6) no
N1 C17 C18 N2 25.2(9) no
N1 C17 C18 C19 -158.6(6) no
C16 C17 C18 N2 -153.0(6) no
C16 C17 C18 C19 23.2(10) no
N2 C18 C19 C20 2.5(9) no
C17 C18 C19 C20 -173.6(6) no
C18 C19 C20 C21 0.6(10) no
C19 C20 C21 C22 -2.5(11) no
C20 C21 C22 N2 1.3(11) no
N2 C23 C24 N1 56.8(7) no
